data_7048929
loop_
_publ_author_name
'Luo, Hai-Ying'
'Zhou, Jian'
'Zou, Hua-Hong'

_publ_section_title
;
 A series of new vanadium(iii) chalcogenido-antimonates: an unusual
 seven-coordinate nitro-selenidovanadium(iii) complex.
;
_journal_issue 9
_journal_name_full 'Dalton transactions (Cambridge, England : 2003)'
_journal_page_first 3090
_journal_page_last 3097
_journal_paper_doi 10.1039/c9dt00268e
_journal_volume 48
_journal_year 2019
_chemical_formula_moiety 'C8 H26 N6 Sb Se4 V'
_chemical_formula_sum 'C8 H26 N6 Sb Se4 V'
_chemical_formula_weight 694.89
_space_group_IT_number 14
_space_group_name_Hall '-P 2yn'
_space_group_name_H-M_alt 'P 1 21/n 1'
_symmetry_cell_setting monoclinic
_symmetry_space_group_name_Hall '-P 2yn'
_symmetry_space_group_name_H-M 'P 1 21/n 1'
_atom_sites_solution_hydrogens geom
_atom_sites_solution_primary direct
_atom_sites_solution_secondary difmap
_audit_creation_method SHELXL-97
_audit_update_record
;
2019-02-05 deposited with the CCDC.
2019-02-06 downloaded from the CCDC.
;
_cell_angle_alpha 90.00
_cell_angle_beta 94.793(3)
_cell_angle_gamma 90.00
_cell_formula_units_Z 4
_cell_length_a 10.1717(7)
_cell_length_b 16.5811(12)
_cell_length_c 11.2407(7)
_cell_measurement_reflns_used 9934
_cell_measurement_temperature 296(2)
_cell_measurement_theta_max 27.86
_cell_measurement_theta_min 2.36
_cell_volume 1889.2(2)
_computing_cell_refinement 'CrystalClear, Ver. 1.30 (Rigaku/MSC, 2001)'
_computing_data_collection 'CrystalClear, Ver. 1.30 (Rigaku/MSC, 2001)'
_computing_data_reduction 'CrystalStructure, Ver. 3.60 (Rigaku/MSC, 2004)'
_computing_molecular_graphics 'ORTEPII (Johnson, 1976)'
_computing_publication_material SHELXL97
_computing_structure_refinement 'SHELXL97 (Sheldrick, 1997)'
_computing_structure_solution 'SHELXS97 (Sheldrick, 1990)'
_diffrn_ambient_temperature 296(2)
_diffrn_detector_area_resol_mean 7.31
_diffrn_measured_fraction_theta_full 0.987
_diffrn_measured_fraction_theta_max 0.987
_diffrn_measurement_device_type 'Rigaku Mercury'
_diffrn_measurement_method \w
_diffrn_radiation_monochromator graphite
_diffrn_radiation_source 'fine-focus sealed tube'
_diffrn_radiation_type MoK\a
_diffrn_radiation_wavelength 0.71073
_diffrn_reflns_av_R_equivalents 0.0526
_diffrn_reflns_av_unetI/netI 0.0421
_diffrn_reflns_limit_h_max 12
_diffrn_reflns_limit_h_min -12
_diffrn_reflns_limit_k_max 20
_diffrn_reflns_limit_k_min -20
_diffrn_reflns_limit_l_max 14
_diffrn_reflns_limit_l_min -14
_diffrn_reflns_number 17195
_diffrn_reflns_theta_full 26.50
_diffrn_reflns_theta_max 26.50
_diffrn_reflns_theta_min 2.19
_exptl_absorpt_coefficient_mu 9.631
_exptl_absorpt_correction_T_max 0.6194
_exptl_absorpt_correction_T_min 0.3887
_exptl_absorpt_correction_type multi-scan
_exptl_absorpt_process_details 'Jacobson, R. (1998) Private communication'
_exptl_crystal_colour red
_exptl_crystal_density_diffrn 2.443
_exptl_crystal_density_method 'not measured'
_exptl_crystal_description block
_exptl_crystal_F_000 1304
_exptl_crystal_size_max 0.12
_exptl_crystal_size_mid 0.06
_exptl_crystal_size_min 0.05
_refine_diff_density_max 3.318
_refine_diff_density_min -1.091
_refine_diff_density_rms 0.279
_refine_ls_extinction_method none
_refine_ls_goodness_of_fit_ref 1.117
_refine_ls_hydrogen_treatment mixed
_refine_ls_matrix_type full
_refine_ls_number_parameters 181
_refine_ls_number_reflns 3854
_refine_ls_number_restraints 0
_refine_ls_restrained_S_all 1.117
_refine_ls_R_factor_all 0.0713
_refine_ls_R_factor_gt 0.0572
_refine_ls_shift/su_max 0.000
_refine_ls_shift/su_mean 0.000
_refine_ls_structure_factor_coef Fsqd
_refine_ls_weighting_details 'calc w=1/[\s^2^(Fo^2^)+(0.0287P)^2^+78.1316P] where P=(Fo^2^+2Fc^2^)/3'
_refine_ls_weighting_scheme calc
_refine_ls_wR_factor_gt 0.1492
_refine_ls_wR_factor_ref 0.1560
_reflns_number_gt 3187
_reflns_number_total 3854
_reflns_threshold_expression >2sigma(I)
_cod_data_source_file c9dt00268e2.cif
_cod_data_source_block 4
_cod_depositor_comments 'Adding full bibliography for 7048928--7048931.cif.'
_cod_original_sg_symbol_H-M P21/n
_cod_database_code 7048929

loop_
_symmetry_equiv_pos_as_xyz
'x, y, z'
'-x+1/2, y+1/2, -z+1/2'
'-x, -y, -z'
'x-1/2, -y-1/2, z-1/2'

loop_
_atom_site_label
_atom_site_type_symbol
_atom_site_fract_x
_atom_site_fract_y
_atom_site_fract_z
_atom_site_U_iso_or_equiv
_atom_site_adp_type
_atom_site_occupancy
_atom_site_symmetry_multiplicity
_atom_site_calc_flag
_atom_site_refinement_flags
Sb1 Sb 0.98427(8) 0.16467(4) 0.76300(7) 0.0193(2) Uani 1 1 d .
Se1 Se 1.08006(12) 0.06019(7) 0.63061(10) 0.0214(3) Uani 1 1 d .
Se2 Se 1.13791(14) 0.18447(8) 0.94100(11) 0.0303(3) Uani 1 1 d .
Se3 Se 0.77298(13) 0.11535(8) 0.82388(13) 0.0309(3) Uani 1 1 d .
Se4 Se 0.95615(14) 0.28307(8) 0.63294(13) 0.0303(3) Uani 1 1 d .
V1 V 1.13819(19) -0.08206(11) 0.73717(17) 0.0164(4) Uani 1 1 d .
N1 N 0.9502(10) -0.0655(7) 0.8154(10) 0.030(2) Uani 1 1 d .
H1A H 0.9493 -0.0961 0.8814 0.036 Uiso 1 1 calc R
H1B H 0.9425 -0.0136 0.8373 0.036 Uiso 1 1 calc R
N2 N 0.9977(11) -0.1767(7) 0.6600(10) 0.032(3) Uani 1 1 d .
H2C H 0.9945 -0.1721 0.5792 0.039 Uiso 1 1 calc R
N3 N 1.1947(11) -0.1888(6) 0.8419(11) 0.032(3) Uani 1 1 d .
H3A H 1.2756 -0.2044 0.8245 0.039 Uiso 1 1 calc R
H3B H 1.1996 -0.1757 0.9198 0.039 Uiso 1 1 calc R
N4 N 1.2025(10) -0.1120(6) 0.5580(9) 0.022(2) Uani 1 1 d .
H4A H 1.1935 -0.1656 0.5471 0.027 Uiso 1 1 calc R
H4B H 1.1467 -0.0878 0.5028 0.027 Uiso 1 1 calc R
N5 N 1.3521(10) -0.0525(7) 0.7360(9) 0.029(2) Uani 1 1 d .
H5C H 1.3984 -0.0972 0.7607 0.034 Uiso 1 1 calc R
N6 N 1.1947(11) -0.0197(6) 0.9048(9) 0.027(2) Uani 1 1 d .
H6A H 1.1544 0.0286 0.9026 0.032 Uiso 1 1 calc R
H6B H 1.1634 -0.0482 0.9645 0.032 Uiso 1 1 calc R
C1 C 0.8384(14) -0.0870(9) 0.7323(16) 0.043(4) Uani 1 1 d .
H1C H 0.8331 -0.0511 0.6640 0.051 Uiso 1 1 calc R
H1D H 0.7569 -0.0829 0.7709 0.051 Uiso 1 1 calc R
C2 C 0.8592(13) -0.1707(9) 0.6940(16) 0.042(4) Uani 1 1 d .
H2A H 0.7976 -0.1841 0.6263 0.050 Uiso 1 1 calc R
H2B H 0.8456 -0.2078 0.7585 0.050 Uiso 1 1 calc R
C3 C 1.0505(14) -0.2583(8) 0.6914(13) 0.033(3) Uani 1 1 d .
H3C H 1.1207 -0.2719 0.6415 0.039 Uiso 1 1 calc R
H3D H 0.9812 -0.2983 0.6784 0.039 Uiso 1 1 calc R
C4 C 1.1029(16) -0.2578(8) 0.8214(13) 0.037(3) Uani 1 1 d .
H4C H 1.0305 -0.2527 0.8718 0.045 Uiso 1 1 calc R
H4D H 1.1488 -0.3079 0.8413 0.045 Uiso 1 1 calc R
C5 C 1.3375(16) -0.0898(11) 0.5341(14) 0.048(4) Uani 1 1 d .
H5A H 1.3927 -0.1376 0.5386 0.057 Uiso 1 1 calc R
H5B H 1.3372 -0.0681 0.4540 0.057 Uiso 1 1 calc R
C6 C 1.3910(18) -0.0315(12) 0.6177(14) 0.056(5) Uani 1 1 d .
H6C H 1.3581 0.0217 0.5952 0.067 Uiso 1 1 calc R
H6D H 1.4864 -0.0309 0.6186 0.067 Uiso 1 1 calc R
C7 C 1.3934(15) 0.0133(9) 0.8184(13) 0.038(3) Uani 1 1 d .
H7A H 1.3591 0.0645 0.7878 0.046 Uiso 1 1 calc R
H7B H 1.4889 0.0166 0.8289 0.046 Uiso 1 1 calc R
C8 C 1.3383(15) -0.0067(9) 0.9342(12) 0.038(3) Uani 1 1 d .
H8A H 1.3794 -0.0549 0.9689 0.046 Uiso 1 1 calc R
H8B H 1.3531 0.0374 0.9905 0.046 Uiso 1 1 calc R

loop_
_atom_site_aniso_label
_atom_site_aniso_U_11
_atom_site_aniso_U_22
_atom_site_aniso_U_33
_atom_site_aniso_U_23
_atom_site_aniso_U_13
_atom_site_aniso_U_12
Sb1 0.0212(4) 0.0147(4) 0.0222(4) 0.0007(3) 0.0037(3) 0.0012(3)
Se1 0.0273(6) 0.0174(5) 0.0197(6) 0.0012(4) 0.0036(5) 0.0056(5)
Se2 0.0388(8) 0.0286(7) 0.0230(6) -0.0024(5) -0.0006(5) -0.0044(6)
Se3 0.0227(6) 0.0273(7) 0.0441(8) 0.0077(6) 0.0117(6) 0.0039(5)
Se4 0.0331(7) 0.0207(6) 0.0366(7) 0.0084(5) 0.0001(6) 0.0004(5)
V1 0.0155(9) 0.0134(9) 0.0201(9) 0.0010(7) 0.0008(7) -0.0004(7)
N1 0.024(6) 0.027(6) 0.042(7) 0.004(5) 0.012(5) -0.003(4)
N2 0.024(6) 0.040(7) 0.033(6) -0.008(5) 0.005(5) -0.005(5)
N3 0.029(6) 0.016(5) 0.052(7) 0.007(5) 0.006(5) 0.006(4)
N4 0.027(5) 0.016(5) 0.023(5) -0.003(4) 0.000(4) -0.004(4)
N5 0.023(5) 0.038(6) 0.025(5) 0.016(5) 0.001(4) -0.009(5)
N6 0.032(6) 0.026(5) 0.021(5) -0.001(4) -0.006(4) 0.007(4)
C1 0.023(7) 0.032(8) 0.073(11) -0.019(7) 0.003(7) -0.005(6)
C2 0.016(6) 0.039(8) 0.071(11) -0.017(8) 0.006(6) -0.009(6)
C3 0.032(7) 0.021(6) 0.046(8) -0.009(6) 0.013(6) -0.004(5)
C4 0.049(9) 0.020(6) 0.045(8) 0.000(6) 0.012(7) -0.004(6)
C5 0.040(9) 0.071(11) 0.033(8) -0.005(8) 0.008(7) -0.014(8)
C6 0.047(10) 0.090(14) 0.032(8) 0.029(9) 0.008(7) -0.019(9)
C7 0.035(8) 0.041(8) 0.035(8) 0.017(6) -0.017(6) -0.009(6)
C8 0.045(9) 0.042(8) 0.025(7) -0.008(6) -0.014(6) -0.008(7)

loop_
_atom_type_symbol
_atom_type_description
_atom_type_scat_dispersion_real
_atom_type_scat_dispersion_imag
_atom_type_scat_source
C C 0.0033 0.0016 'International Tables Vol C Tables 4.2.6.8 and 6.1.1.4'
H H 0.0000 0.0000 'International Tables Vol C Tables 4.2.6.8 and 6.1.1.4'
N N 0.0061 0.0033 'International Tables Vol C Tables 4.2.6.8 and 6.1.1.4'
O O 0.0106 0.0060 'International Tables Vol C Tables 4.2.6.8 and 6.1.1.4'
V V 0.3005 0.5294 'International Tables Vol C Tables 4.2.6.8 and 6.1.1.4'
Se Se -0.0929 2.2259 'International Tables Vol C Tables 4.2.6.8 and 6.1.1.4'
Sb Sb -0.5866 1.5461 'International Tables Vol C Tables 4.2.6.8 and 6.1.1.4'

loop_
_geom_angle_atom_site_label_1
_geom_angle_atom_site_label_2
_geom_angle_atom_site_label_3
_geom_angle
Se3 Sb1 Se4 111.89(5)
Se3 Sb1 Se2 109.29(6)
Se4 Sb1 Se2 114.44(5)
Se3 Sb1 Se1 109.00(5)
Se4 Sb1 Se1 103.24(5)
Se2 Sb1 Se1 108.69(5)
Sb1 Se1 V1 114.81(6)
N3 V1 N6 83.1(4)
N3 V1 N1 94.9(4)
N6 V1 N1 76.7(4)
N3 V1 N4 102.9(4)
N6 V1 N4 144.2(4)
N1 V1 N4 136.4(4)
N3 V1 N5 88.2(4)
N6 V1 N5 73.4(4)
N1 V1 N5 149.3(4)
N4 V1 N5 71.5(4)
N3 V1 N2 76.8(4)
N6 V1 N2 140.9(4)
N1 V1 N2 72.2(4)
N4 V1 N2 73.8(4)
N5 V1 N2 137.8(4)
N3 V1 Se1 173.1(3)
N6 V1 Se1 90.1(3)
N1 V1 Se1 84.4(3)
N4 V1 Se1 82.1(3)
N5 V1 Se1 89.0(3)
N2 V1 Se1 109.4(3)
C1 N1 V1 111.9(9)
C1 N1 H1A 109.2
V1 N1 H1A 109.2
C1 N1 H1B 109.2
V1 N1 H1B 109.2
H1A N1 H1B 107.9
C2 N2 C3 109.3(11)
C2 N2 V1 116.0(8)
C3 N2 V1 109.8(8)
C2 N2 H2C 107.1
C3 N2 H2C 107.1
V1 N2 H2C 107.1
C4 N3 V1 114.2(9)
C4 N3 H3A 108.7
V1 N3 H3A 108.7
C4 N3 H3B 108.7
V1 N3 H3B 108.7
H3A N3 H3B 107.6
C5 N4 V1 117.4(8)
C5 N4 H4A 108.0
V1 N4 H4A 108.0
C5 N4 H4B 108.0
V1 N4 H4B 108.0
H4A N4 H4B 107.2
C6 N5 C7 108.2(12)
C6 N5 V1 113.3(9)
C7 N5 V1 112.8(9)
C6 N5 H5C 107.4
C7 N5 H5C 107.4
V1 N5 H5C 107.4
C8 N6 V1 116.4(8)
C8 N6 H6A 108.2
V1 N6 H6A 108.2
C8 N6 H6B 108.2
V1 N6 H6B 108.2
H6A N6 H6B 107.3
N1 C1 C2 107.2(12)
N1 C1 H1C 110.3
C2 C1 H1C 110.3
N1 C1 H1D 110.3
C2 C1 H1D 110.3
H1C C1 H1D 108.5
C1 C2 N2 107.4(11)
C1 C2 H2A 110.2
N2 C2 H2A 110.2
C1 C2 H2B 110.2
N2 C2 H2B 110.2
H2A C2 H2B 108.5
N2 C3 C4 108.3(11)
N2 C3 H3C 110.0
C4 C3 H3C 110.0
N2 C3 H3D 110.0
C4 C3 H3D 110.0
H3C C3 H3D 108.4
N3 C4 C3 108.7(11)
N3 C4 H4C 109.9
C3 C4 H4C 109.9
N3 C4 H4D 109.9
C3 C4 H4D 109.9
H4C C4 H4D 108.3
C6 C5 N4 111.1(13)
C6 C5 H5A 109.4
N4 C5 H5A 109.4
C6 C5 H5B 109.4
N4 C5 H5B 109.4
H5A C5 H5B 108.0
C5 C6 N5 108.8(14)
C5 C6 H6C 109.9
N5 C6 H6C 109.9
C5 C6 H6D 109.9
N5 C6 H6D 109.9
H6C C6 H6D 108.3
N5 C7 C8 106.0(11)
N5 C7 H7A 110.5
C8 C7 H7A 110.5
N5 C7 H7B 110.5
C8 C7 H7B 110.5
H7A C7 H7B 108.7
N6 C8 C7 105.7(11)
N6 C8 H8A 110.6
C7 C8 H8A 110.6
N6 C8 H8B 110.6
C7 C8 H8B 110.6
H8A C8 H8B 108.7

loop_
_geom_bond_atom_site_label_1
_geom_bond_atom_site_label_2
_geom_bond_distance
Sb1 Se3 2.4499(15)
Sb1 Se4 2.4501(14)
Sb1 Se2 2.4558(15)
Sb1 Se1 2.5313(14)
Se1 V1 2.689(2)
V1 N3 2.176(10)
V1 N6 2.183(10)
V1 N1 2.187(11)
V1 N4 2.225(10)
V1 N5 2.231(10)
V1 N2 2.247(11)
N1 C1 1.454(18)
N1 H1A 0.9000
N1 H1B 0.9000
N2 C2 1.492(17)
N2 C3 1.489(17)
N2 H2C 0.9100
N3 C4 1.482(17)
N3 H3A 0.9000
N3 H3B 0.9000
N4 C5 1.468(18)
N4 H4A 0.9000
N4 H4B 0.9000
N5 C6 1.460(16)
N5 C7 1.469(18)
N5 H5C 0.9100
N6 C8 1.486(17)
N6 H6A 0.9000
N6 H6B 0.9000
C1 C2 1.474(19)
C1 H1C 0.9700
C1 H1D 0.9700
C2 H2A 0.9700
C2 H2B 0.9700
C3 C4 1.51(2)
C3 H3C 0.9700
C3 H3D 0.9700
C4 H4C 0.9700
C4 H4D 0.9700
C5 C6 1.42(2)
C5 H5A 0.9700
C5 H5B 0.9700
C6 H6C 0.9700
C6 H6D 0.9700
C7 C8 1.50(2)
C7 H7A 0.9700
C7 H7B 0.9700
C8 H8A 0.9700
C8 H8B 0.9700

loop_
_geom_hbond_atom_site_label_D
_geom_hbond_atom_site_label_H
_geom_hbond_atom_site_label_A
_geom_hbond_distance_DH
_geom_hbond_distance_HA
_geom_hbond_distance_DA
_geom_hbond_angle_DHA
_geom_hbond_site_symmetry_A
N1 H1A Se2 0.90 2.69 3.551(11) 161.3 3_757
N1 H1B Se3 0.90 2.74 3.504(11) 143.0 .
N2 H2C Se1 0.91 3.05 3.821(12) 144.1 3_756
N2 H2C Se4 0.91 3.09 3.800(11) 136.6 3_756
N3 H3A Se4 0.90 2.74 3.570(11) 154.2 2_746
N3 H3B Se3 0.90 3.04 3.937(13) 174.3 3_757
N4 H4A Se2 0.90 3.02 3.745(10) 139.2 2_746
N4 H4A Se4 0.90 3.11 3.831(10) 138.1 3_756
N4 H4B Se1 0.90 2.68 3.532(10) 157.6 3_756
N5 H5C Se4 0.91 2.69 3.596(11) 170.8 2_746
N6 H6A Se2 0.90 2.63 3.465(10) 155.1 .
N6 H6B Se3 0.90 2.66 3.429(10) 144.4 3_757
C1 H1C Se1 0.97 3.16 3.711(16) 117.4 .
C3 H3C Se2 0.97 2.79 3.734(14) 164.2 2_746
C3 H3C Se4 0.97 3.12 3.664(14) 116.7 3_756
C3 H3D Se3 0.97 2.95 3.892(14) 163.2 2_646
C4 H4C Se2 0.97 3.04 3.963(15) 159.4 3_757
C5 H5A Se2 0.97 2.98 3.760(19) 138.5 2_746
C6 H6C Se1 0.97 2.96 3.52(2) 118.2 .
C8 H8A Se3 0.97 3.07 3.527(15) 110.3 3_757
